data_4323952
loop_
_publ_author_name
'V. Chauby'
'C. Serra Le Berre'
'Ph. Kalck'
'J.-C. Daran'
'G. Commenges'

_publ_contact_author 'Jean-Claude Daran'
_publ_contact_author_email daran@lcc-toulouse.fr
_publ_section_title
;
 \h2-Bonded Hydrotris(3,5-dimethylpyrazolyl)borate in
 [Rh(HB(Me2pz)3)(CO)(PMe3)]. X-ray Crystal Structure and Dynamic Exchange
 in Solution
;
_journal_name_full 'Inorganic Chemistry'
_journal_page_first 6354
_journal_page_last 6355
_journal_paper_doi 10.1021/ic9602198
_journal_volume 35
_journal_year 1996
_chemical_formula_moiety ' C19 H31 Rh1 P1 N6 O1 B1 '
_chemical_formula_sum 'C19 H31 B N6 O P Rh'
_chemical_formula_weight 504.19
_space_group_IT_number 14
_symmetry_cell_setting monoclinic
_symmetry_space_group_name_Hall '-P 2ybc'
_symmetry_space_group_name_H-M 'P 1 21/c 1'
_atom_sites_solution_hydrogens geom
_atom_sites_solution_primary direct
_cell_angle_alpha 90.000
_cell_angle_beta 110.409
_cell_angle_gamma 90.000
_cell_formula_units_Z 4.0
_cell_length_a 16.474
_cell_length_b 8.899
_cell_length_c 17.058
_cell_measurement_reflns_used 25
_cell_measurement_temperature 293.0
_cell_measurement_theta_max 13.5
_cell_measurement_theta_min 11.5
_cell_volume 2343.761
_computing_cell_refinement 'CAD-4 software (Enraf-Nonius, 1989)'
_computing_data_collection 'CAD-4 software (Enraf-Nonius, 1989)'
_computing_data_reduction
;
RC93 (Watkin, D.J., Prout, C.K., Lilley, P.M.deQ. 1994)
;
_computing_molecular_graphics
;
 CAMERON (Watkin, Prout & Pearce,  1996)
;
_computing_publication_material
;
CRYSTALS Issue 10 (Watkin, Prout, Carruthers & Betteridge, 1996)
;
_computing_structure_refinement
;
CRYSTALS Issue 10 (Watkin, Prout, Carruthers & Betteridge, 1996)
;
_computing_structure_solution 'SIR92 (Giacovazzo et al, 1992)'
_diffrn_measurement_device '  Enraf-nonius CAD4 '
_diffrn_measurement_method 2\q/\w
_diffrn_radiation_monochromator graphite
_diffrn_radiation_type 'Mo K\a'
_diffrn_radiation_wavelength 0.71069
_diffrn_reflns_av_R_equivalents 0.01
_diffrn_reflns_limit_h_max 20
_diffrn_reflns_limit_h_min 0
_diffrn_reflns_limit_k_max 10
_diffrn_reflns_limit_k_min 0
_diffrn_reflns_limit_l_max 19
_diffrn_reflns_limit_l_min -21
_diffrn_reflns_number 5068
_diffrn_reflns_theta_max 25.0
_diffrn_reflns_theta_min 1.50
_diffrn_standards_decay_% 2.85
_diffrn_standards_interval_time 7200
_diffrn_standards_number 2
_exptl_absorpt_coefficient_mu 0.80
_exptl_absorpt_correction_T_max 1.00
_exptl_absorpt_correction_T_min 0.76
_exptl_absorpt_correction_type DIFABS
_exptl_absorpt_process_details 'refined from delta-F'
_exptl_crystal_colour ' yellow '
_exptl_crystal_density_diffrn 1.43
_exptl_crystal_density_meas ?
_exptl_crystal_description ' box '
_exptl_crystal_F_000 1035.27
_exptl_crystal_size_max 0.29
_exptl_crystal_size_mid 0.38
_exptl_crystal_size_min 0.42
_refine_diff_density_max 0.75
_refine_diff_density_min -0.52
_refine_ls_goodness_of_fit_obs 1.7708
_refine_ls_hydrogen_treatment constr
_refine_ls_matrix_type full
_refine_ls_number_parameters 267
_refine_ls_number_reflns 3388
_refine_ls_R_factor_obs 0.0276
_refine_ls_shift/esd_max 0.172726
_refine_ls_structure_factor_coef F
_refine_ls_weighting_scheme
;
 Chebychev polynomial (Carruthers & Watkin, 1979)
;
_refine_ls_wR_factor_obs 0.0293
_reflns_limit_h_max 19
_reflns_limit_h_min -20
_reflns_limit_k_max 10
_reflns_limit_k_min 0
_reflns_limit_l_max 20
_reflns_limit_l_min 0
_reflns_number_observed 3388
_reflns_number_total 4581
_reflns_observed_criterion >3.00\s(I)
_cod_data_source_file ic9602198.cif
_cod_data_source_block IC96_0219_8-2-n-0
_cod_depositor_comments
;
The following automatic conversions were performed:

'_exptl_crystal_density_meas' value 'none' was changed to '?' - the
value is perceived as not measured.

Automatic conversion script
Id: cif_fix_values 3008 2015-01-20 13:52:24Z robertas 

The following automatic conversions were performed:

'_atom_sites_solution_primary' value 'Direct_Methods' was changed to
'direct'.

Automatic conversion script
Id: cif_fix_values 6452 2018-10-05 10:23:21Z andrius 
;
_cod_original_cell_volume 2343.62
_cod_original_sg_symbol_H-M 'P 1 21/c 1 '
_cod_original_formula_sum ' C19 H31 Rh1 P1 N6 O1 B1 '
_cod_database_code 4323952

loop_
_symmetry_equiv_pos_as_xyz
x,y,z
-x,-y,-z
-x,y+1/2,-z+1/2
x,-y+1/2,z+1/2

loop_
_atom_site_aniso_label
_atom_site_aniso_U_11
_atom_site_aniso_U_22
_atom_site_aniso_U_33
_atom_site_aniso_U_23
_atom_site_aniso_U_13
_atom_site_aniso_U_12
RH1 0.0343(1) 0.0314(1) 0.0311(1) -0.0012(1) 0.01140(9) 0.0034(1)
P1 0.0405(5) 0.0379(5) 0.0315(4) -0.0022(4) 0.0128(4) 0.0005(4)
N1 0.036(2) 0.032(2) 0.037(1) -0.004(1) 0.015(1) -0.001(1)
N2 0.035(1) 0.038(2) 0.034(1) -0.005(1) 0.014(1) -0.004(1)
N3 0.032(1) 0.034(2) 0.034(1) 0.001(1) 0.012(1) 0.001(1)
N4 0.033(1) 0.038(2) 0.035(1) -0.003(1) 0.015(1) 0.002(1)
N5 0.031(1) 0.032(2) 0.038(1) -0.002(1) 0.017(1) -0.002(1)
N6 0.039(2) 0.032(2) 0.042(2) -0.004(1) 0.019(1) -0.004(1)
O1 0.075(2) 0.052(2) 0.092(2) 0.009(2) -0.009(2) 0.020(2)
B1 0.034(2) 0.037(2) 0.034(2) -0.000(2) 0.015(2) -0.001(2)
C1 0.050(2) 0.040(2) 0.049(2) -0.003(2) 0.009(2) 0.003(2)
C2 0.034(2) 0.032(2) 0.055(2) -0.005(2) 0.019(2) 0.000(1)
C3 0.042(2) 0.040(2) 0.058(2) -0.021(2) 0.023(2) -0.006(2)
C4 0.038(2) 0.048(2) 0.043(2) -0.015(2) 0.019(2) -0.009(2)
C5 0.036(2) 0.039(2) 0.041(2) 0.005(2) 0.019(2) 0.006(2)
C6 0.031(2) 0.049(2) 0.046(2) 0.005(2) 0.014(2) -0.001(2)
C7 0.040(2) 0.042(2) 0.039(2) 0.001(2) 0.014(2) -0.008(2)
C8 0.032(2) 0.037(2) 0.049(2) -0.008(2) 0.019(2) -0.004(1)
C9 0.027(2) 0.046(2) 0.062(2) -0.004(2) 0.018(2) 0.003(2)
C10 0.028(2) 0.036(2) 0.050(2) 0.002(2) 0.009(1) 0.000(1)
C11 0.059(3) 0.039(2) 0.067(3) -0.008(2) 0.018(2) 0.004(2)
C12 0.045(2) 0.055(3) 0.057(2) -0.001(2) 0.013(2) -0.000(2)
C13 0.090(3) 0.079(3) 0.037(2) -0.006(2) 0.027(2) -0.019(3)
C20 0.064(3) 0.034(2) 0.067(3) 0.002(2) 0.023(2) -0.001(2)
C40 0.086(3) 0.073(3) 0.045(2) -0.021(2) 0.030(2) -0.022(3)
C50 0.043(2) 0.048(2) 0.075(3) -0.008(2) 0.024(2) 0.006(2)
C70 0.056(2) 0.053(3) 0.067(3) -0.013(2) 0.021(2) -0.016(2)
C80 0.047(2) 0.071(3) 0.055(2) -0.014(2) 0.031(2) -0.005(2)
C100 0.046(2) 0.070(3) 0.062(3) 0.018(2) 0.011(2) 0.012(2)

loop_
_atom_site_label
_atom_site_fract_x
_atom_site_fract_y
_atom_site_fract_z
_atom_site_U_iso_or_equiv
_atom_site_occupancy
_atom_site_thermal_displace_type
RH1 0.74542(2) 0.02792(3) 0.59033(2) 0.0321 1.0000 Uani
P1 0.67831(6) -0.1230(1) 0.48153(5) 0.0363 1.0000 Uani
N1 0.7966(2) 0.1520(3) 0.7025(2) 0.0345 1.0000 Uani
N2 0.8069(2) 0.0784(3) 0.7765(2) 0.0350 1.0000 Uani
N3 0.8581(2) -0.1606(3) 0.7335(2) 0.0331 1.0000 Uani
N4 0.8445(2) -0.1245(3) 0.6521(2) 0.0338 1.0000 Uani
N5 0.7041(2) -0.1441(3) 0.7299(2) 0.0321 1.0000 Uani
N6 0.6915(2) -0.2876(3) 0.6982(2) 0.0358 1.0000 Uani
O1 0.6244(2) 0.2616(4) 0.4948(2) 0.0706 1.0000 Uani
B1 0.7984(2) -0.0946(5) 0.7775(2) 0.0341 1.0000 Uani
C1 0.6703(2) 0.1701(4) 0.5338(2) 0.0474 1.0000 Uani
C2 0.8113(2) 0.2984(4) 0.7212(2) 0.0378 1.0000 Uani
C3 0.8291(2) 0.3192(4) 0.8060(2) 0.0411 1.0000 Uani
C4 0.8267(2) 0.1807(4) 0.8394(2) 0.0392 1.0000 Uani
C5 0.6269(2) -0.0833(4) 0.7259(2) 0.0369 1.0000 Uani
C6 0.5638(2) -0.1877(4) 0.6902(2) 0.0405 1.0000 Uani
C7 0.6067(2) -0.3127(4) 0.6739(2) 0.0395 1.0000 Uani
C8 0.9099(2) -0.1843(4) 0.6332(2) 0.0366 1.0000 Uani
C9 0.9646(2) -0.2607(4) 0.7020(2) 0.0414 1.0000 Uani
C10 0.9312(2) -0.2429(4) 0.7644(2) 0.0373 1.0000 Uani
C11 0.7087(3) -0.3196(5) 0.4937(3) 0.0536 1.0000 Uani
C12 0.5626(2) -0.1372(5) 0.4598(3) 0.0532 1.0000 Uani
C13 0.6843(3) -0.0735(6) 0.3809(2) 0.0607 1.0000 Uani
C20 0.8125(3) 0.4111(4) 0.6570(3) 0.0526 1.0000 Uani
C40 0.8419(3) 0.1388(6) 0.9282(3) 0.0598 1.0000 Uani
C50 0.6164(2) 0.0721(5) 0.7552(3) 0.0513 1.0000 Uani
C70 0.5699(3) -0.4605(5) 0.6366(3) 0.0567 1.0000 Uani
C80 0.9192(2) -0.1607(5) 0.5501(2) 0.0503 1.0000 Uani
C100 0.9664(3) -0.2979(5) 0.8520(3) 0.0580 1.0000 Uani
H1 0.819(2) -0.136(4) 0.841(2) 0.039(9) 1.0000 Uiso
H31 0.8409 0.4129 0.8357 0.0553 1.0000 Uiso
H61 0.5027 -0.1771 0.6786 0.0493 1.0000 Uiso
H91 1.0159 -0.3154 0.7053 0.0513 1.0000 Uiso
H201 0.8240 0.5089 0.6822 0.0632 1.0000 Uiso
H202 0.8570 0.3853 0.6350 0.0632 1.0000 Uiso
H203 0.7573 0.4117 0.6125 0.0632 1.0000 Uiso
H401 0.8549 0.2275 0.9623 0.0787 1.0000 Uiso
H402 0.8897 0.0700 0.9474 0.0787 1.0000 Uiso
H403 0.7908 0.0919 0.9318 0.0787 1.0000 Uiso
H501 0.5564 0.0902 0.7463 0.0642 1.0000 Uiso
H502 0.6496 0.0811 0.8138 0.0642 1.0000 Uiso
H503 0.6365 0.1444 0.7244 0.0642 1.0000 Uiso
H701 0.5082 -0.4595 0.6227 0.0705 1.0000 Uiso
H702 0.5946 -0.5393 0.6762 0.0705 1.0000 Uiso
H703 0.5833 -0.4777 0.5869 0.0705 1.0000 Uiso
H801 0.9699 -0.2123 0.5487 0.0683 1.0000 Uiso
H802 0.9248 -0.0552 0.5412 0.0683 1.0000 Uiso
H803 0.8690 -0.1993 0.5068 0.0683 1.0000 Uiso
H1001 1.0186 -0.3536 0.8603 0.0700 1.0000 Uiso
H1002 0.9787 -0.2138 0.8897 0.0700 1.0000 Uiso
H1003 0.9244 -0.3617 0.8627 0.0700 1.0000 Uiso
H111 0.7700 -0.3286 0.5057 0.0642 1.0000 Uiso
H112 0.6942 -0.3618 0.5389 0.0642 1.0000 Uiso
H113 0.6781 -0.3725 0.4429 0.0642 1.0000 Uiso
H121 0.5524 -0.1635 0.5102 0.0625 1.0000 Uiso
H122 0.5386 -0.2132 0.4183 0.0625 1.0000 Uiso
H123 0.5357 -0.0424 0.4395 0.0625 1.0000 Uiso
H131 0.6690 0.0303 0.3693 0.0769 1.0000 Uiso
H132 0.7423 -0.0894 0.3818 0.0769 1.0000 Uiso
H133 0.6449 -0.1351 0.3383 0.0769 1.0000 Uiso

loop_
_atom_type_symbol
_atom_type_scat_dispersion_real
_atom_type_scat_dispersion_imag
_atom_type_scat_Cromer_Mann_a1
_atom_type_scat_Cromer_Mann_b1
_atom_type_scat_Cromer_Mann_a2
_atom_type_scat_Cromer_Mann_b2
_atom_type_scat_Cromer_Mann_a3
_atom_type_scat_Cromer_Mann_b3
_atom_type_scat_Cromer_Mann_a4
_atom_type_scat_Cromer_Mann_b4
_atom_type_scat_Cromer_Mann_c
_atom_type_scat_source
'Rh  ' -1.2870 0.9190 19.2957 0.7515 14.3501 8.2176 4.7343 25.8749 1.2892 98.6062 5.3280 International_Tables_Vol_IV_Table_2.2B
'N   ' 0.0040 0.0030 12.2126 0.0057 3.1322 9.8933 2.0125 28.9975 1.1663 0.5826 -11.5290 International_Tables_Vol_IV_Table_2.2B
'B   ' 0.0000 0.0010 2.0545 23.2185 1.3326 1.0210 1.0979 60.3498 0.7068 0.1403 -0.1932 International_Tables_Vol_IV_Table_2.2B
'C   ' 0.0020 0.0020 2.3100 20.8439 1.0200 10.2075 1.5886 0.5687 0.8650 51.6512 0.2156 International_Tables_Vol_IV_Table_2.2B
'P   ' 0.0900 0.0950 6.4345 1.9067 4.1791 27.1570 1.7800 0.5260 1.4908 68.1645 1.1149 International_Tables_Vol_IV_Table_2.2B
'O   ' 0.0080 0.0060 3.0485 13.2771 2.2868 5.7011 1.5463 0.3239 0.8670 32.9089 0.2508 International_Tables_Vol_IV_Table_2.2B
'H   ' 0.0000 0.0000 0.4930 10.5109 0.3229 26.1257 0.1402 3.1424 0.0408 57.7997 0.0030 International_Tables_Vol_IV_Table_2.2B

loop_
_geom_angle_atom_site_label_1
_geom_angle_site_symmetry_1
_geom_angle_atom_site_label_2
_geom_angle_site_symmetry_2
_geom_angle_atom_site_label_3
_geom_angle_site_symmetry_3
_geom_angle
_geom_angle_publ_flag
P1 . RH1 . N1 . 170.79(8) no
P1 . RH1 . N4 . 95.81(8) no
N1 . RH1 . N4 . 83.6(1) no
P1 . RH1 . C1 . 85.9(1) no
N1 . RH1 . C1 . 95.8(1) no
N4 . RH1 . C1 . 173.1(1) no
RH1 . P1 . C11 . 116.5(1) no
RH1 . P1 . C12 . 112.9(1) no
C11 . P1 . C12 . 100.6(2) no
RH1 . P1 . C13 . 117.7(2) no
C11 . P1 . C13 . 103.8(2) no
C12 . P1 . C13 . 103.0(2) no
RH1 . N1 . N2 . 117.6(2) no
RH1 . N1 . C2 . 134.7(2) no
N2 . N1 . C2 . 106.8(3) no
N1 . N2 . B1 . 120.0(3) no
N1 . N2 . C4 . 108.9(3) no
B1 . N2 . C4 . 131.0(3) no
N4 . N3 . B1 . 119.8(3) no
N4 . N3 . C10 . 109.5(3) no
B1 . N3 . C10 . 130.4(3) no
RH1 . N4 . N3 . 119.1(2) no
RH1 . N4 . C8 . 133.3(2) no
N3 . N4 . C8 . 106.9(3) no
N6 . N5 . B1 . 117.2(3) no
N6 . N5 . C5 . 109.8(3) no
B1 . N5 . C5 . 131.6(3) no
N5 . N6 . C7 . 106.0(3) no
N2 . B1 . N3 . 107.3(3) no
N2 . B1 . N5 . 110.9(3) no
N3 . B1 . N5 . 109.3(3) no
RH1 . C1 . O1 . 176.5(4) no
N1 . C2 . C3 . 109.4(3) no
N1 . C2 . C20 . 121.8(3) no
C3 . C2 . C20 . 128.7(3) no
C2 . C3 . C4 . 106.7(3) no
N2 . C4 . C3 . 108.1(3) no
N2 . C4 . C40 . 122.9(4) no
C3 . C4 . C40 . 129.0(3) no
N5 . C5 . C6 . 107.7(3) no
N5 . C5 . C50 . 124.3(3) no
C6 . C5 . C50 . 128.0(3) no
C5 . C6 . C7 . 105.7(3) no
N6 . C7 . C6 . 110.7(3) no
N6 . C7 . C70 . 120.4(3) no
C6 . C7 . C70 . 128.9(3) no
N4 . C8 . C9 . 109.4(3) no
N4 . C8 . C80 . 122.1(3) no
C9 . C8 . C80 . 128.5(3) no
C8 . C9 . C10 . 106.4(3) no
N3 . C10 . C9 . 107.8(3) no
N3 . C10 . C100 . 123.6(3) no
C9 . C10 . C100 . 128.6(3) no

loop_
_geom_bond_atom_site_label_1
_geom_bond_site_symmetry_1
_geom_bond_atom_site_label_2
_geom_bond_site_symmetry_2
_geom_bond_distance
_geom_bond_publ_flag
RH1 . P1 . 2.2447(9) no
RH1 . N1 . 2.113(3) no
RH1 . N4 . 2.101(3) no
RH1 . C1 . 1.797(4) no
P1 . C11 . 1.812(4) yes
P1 . C12 . 1.814(4) yes
P1 . C13 . 1.808(4) yes
N1 . N2 . 1.379(4) yes
N1 . C2 . 1.343(4) yes
N2 . B1 . 1.547(5) yes
N2 . C4 . 1.357(4) yes
N3 . N4 . 1.364(3) yes
N3 . B1 . 1.546(4) yes
N3 . C10 . 1.350(4) yes
N4 . C8 . 1.339(4) yes
N5 . N6 . 1.374(4) yes
N5 . B1 . 1.544(4) yes
N5 . C5 . 1.362(4) yes
N6 . C7 . 1.331(4) yes
O1 . C1 . 1.152(4) yes
C2 . C3 . 1.386(5) yes
C2 . C20 . 1.490(5) yes
C3 . C4 . 1.364(5) yes
C4 . C40 . 1.494(5) yes
C5 . C6 . 1.369(5) yes
C5 . C50 . 1.501(5) yes
C6 . C7 . 1.397(5) yes
C7 . C70 . 1.494(5) yes
C8 . C9 . 1.384(5) yes
C8 . C80 . 1.493(5) yes
C9 . C10 . 1.368(5) yes
C10 . C100 . 1.485(5) yes
